data_7127803
loop_
_publ_author_name
'Edukondalu, Athukuri'
'Vagh, Sandip Sambhaji'
'Lin, Ting-Han'
'Lin, Wenwei'

_publ_section_title
;
 Construction of indeno[1,2-b]pyrroles via chemoselective
 N-acylation/cyclization/Wittig reaction sequence.
;
_journal_issue 16
_journal_name_full 'Chemical communications (Cambridge, England)'
_journal_page_first 2045
_journal_page_last 2048
_journal_paper_doi 10.1039/d0cc08184a
_journal_volume 57
_journal_year 2021
_chemical_formula_moiety 'C31 H21 Br N2 O2, 0.5(H2 O)'
_chemical_formula_sum 'C31 H22 Br N2 O2.5'
_chemical_formula_weight 542.41
_space_group_IT_number 2
_space_group_name_Hall '-P 1'
_space_group_name_H-M_alt 'P -1'
_symmetry_cell_setting triclinic
_symmetry_space_group_name_H-M 'P -1'
_atom_sites_solution_hydrogens geom
_atom_sites_solution_primary direct
_atom_sites_solution_secondary difmap
_audit_creation_method SHELXL-97
_audit_update_record
;
2020-06-14 deposited with the CCDC.	2021-01-12 downloaded from the CCDC.
;
_cell_angle_alpha 96.769(8)
_cell_angle_beta 100.451(8)
_cell_angle_gamma 97.043(8)
_cell_formula_units_Z 4
_cell_length_a 11.994(4)
_cell_length_b 12.841(5)
_cell_length_c 16.952(6)
_cell_measurement_reflns_used 8059
_cell_measurement_temperature 200(2)
_cell_measurement_theta_max 19.957
_cell_measurement_theta_min 2.333
_cell_volume 2521.8(16)
_computing_molecular_graphics 'Ortep-3 for Windows (Farrugia, 1997)'
_computing_publication_material 'WinGX publication routines (Farrugia, 2005)'
_computing_structure_refinement 'SHELXL-2014/7 (Sheldrick, 2014)'
_computing_structure_solution 'SHELXL-2014/7 (Sheldrick, 2014)'
_diffrn_ambient_temperature 200(2)
_diffrn_measured_fraction_theta_full 0.995
_diffrn_measured_fraction_theta_max 0.995
_diffrn_measurement_device_type 'D8 Venture'
_diffrn_radiation_monochromator graphite
_diffrn_radiation_source 'fine-focus sealed tube'
_diffrn_radiation_type MoK\a
_diffrn_radiation_wavelength 0.71073
_diffrn_reflns_av_R_equivalents 0.2092
_diffrn_reflns_av_sigmaI/netI 0.1473
_diffrn_reflns_limit_h_max 14
_diffrn_reflns_limit_h_min -14
_diffrn_reflns_limit_k_max 15
_diffrn_reflns_limit_k_min -15
_diffrn_reflns_limit_l_max 20
_diffrn_reflns_limit_l_min -20
_diffrn_reflns_number 81656
_diffrn_reflns_theta_full 25.13
_diffrn_reflns_theta_max 25.13
_diffrn_reflns_theta_min 2.17
_exptl_absorpt_coefficient_mu 1.664
_exptl_absorpt_correction_T_max 0.9675
_exptl_absorpt_correction_T_min 0.8381
_exptl_absorpt_correction_type multi-scan
_exptl_absorpt_process_details SADABS
_exptl_crystal_colour orange
_exptl_crystal_density_diffrn 1.429
_exptl_crystal_density_method 'not measured'
_exptl_crystal_description prism
_exptl_crystal_F_000 1108
_exptl_crystal_size_max 0.11
_exptl_crystal_size_mid 0.06
_exptl_crystal_size_min 0.02
_refine_diff_density_max 0.645
_refine_diff_density_min -0.662
_refine_diff_density_rms 0.086
_refine_ls_extinction_method none
_refine_ls_goodness_of_fit_ref 1.029
_refine_ls_hydrogen_treatment constr
_refine_ls_matrix_type full
_refine_ls_number_parameters 660
_refine_ls_number_reflns 8981
_refine_ls_number_restraints 0
_refine_ls_restrained_S_all 1.029
_refine_ls_R_factor_all 0.2037
_refine_ls_R_factor_gt 0.0877
_refine_ls_shift/su_max 0.002
_refine_ls_shift/su_mean 0.000
_refine_ls_structure_factor_coef Fsqd
_refine_ls_weighting_details 'calc w=1/[\s^2^(Fo^2^)+(0.0546P)^2^+11.6178P] where P=(Fo^2^+2Fc^2^)/3'
_refine_ls_weighting_scheme calc
_refine_ls_wR_factor_gt 0.1633
_refine_ls_wR_factor_ref 0.2056
_reflns_number_gt 4395
_reflns_number_total 8981
_reflns_threshold_expression >2sigma(I)
_cod_data_source_file d0cc08184a2.cif
_cod_data_source_block d21987
_cod_depositor_comments
;
Adding full bibliography for 7127803--7127811.cif.

2024-06-28
Z value and formula fixed to values more according to usual
chemical conventions.                 miguel
;
_cod_original_formula_sum 'C62 H44 Br2 N4 O5'
_cod_original_formula_weight 1084.83
_cod_original_formula_moiety 'C62 H44 Br2 N4 O5'
_cod_original_formula_units_Z 2
_cod_original_cell_volume 2521.9(15)
_cod_database_code 7127803

loop_
_symmetry_equiv_pos_as_xyz
'x, y, z'
'-x, -y, -z'

loop_
_atom_site_label
_atom_site_type_symbol
_atom_site_fract_x
_atom_site_fract_y
_atom_site_fract_z
_atom_site_U_iso_or_equiv
_atom_site_adp_type
_atom_site_occupancy
_atom_site_symmetry_multiplicity
_atom_site_calc_flag
_atom_site_refinement_flags
_atom_site_disorder_assembly
_atom_site_disorder_group
C1 C 1.0825(6) 0.2513(6) 0.6151(5) 0.040(2) Uani 1 1 d . . .
C2 C 0.9903(7) 0.2037(6) 0.6422(5) 0.042(2) Uani 1 1 d . . .
H2 H 0.9989 0.1894 0.6965 0.051 Uiso 1 1 calc R . .
C3 C 0.8847(7) 0.1765(6) 0.5896(5) 0.044(2) Uani 1 1 d . . .
H3 H 0.8210 0.1453 0.6093 0.053 Uiso 1 1 calc R . .
C4 C 0.8696(7) 0.1932(6) 0.5104(5) 0.0359(19) Uani 1 1 d . . .
C5 C 0.9652(7) 0.2431(6) 0.4845(5) 0.040(2) Uani 1 1 d . . .
H5 H 0.9573 0.2573 0.4302 0.049 Uiso 1 1 calc R . .
C6 C 1.0708(7) 0.2717(6) 0.5370(5) 0.044(2) Uani 1 1 d . . .
H6 H 1.1345 0.3052 0.5186 0.053 Uiso 1 1 calc R . .
C7 C 0.7554(6) 0.1643(6) 0.4557(4) 0.0334(19) Uani 1 1 d . . .
C8 C 0.6476(6) 0.1533(5) 0.4823(4) 0.0301(18) Uani 1 1 d . . .
C9 C 0.5915(6) 0.1602(6) 0.5525(5) 0.039(2) Uani 1 1 d . . .
C10 C 0.4636(7) 0.1326(5) 0.5168(5) 0.0360(19) Uani 1 1 d . . .
C11 C 0.3741(7) 0.1223(6) 0.5567(5) 0.042(2) Uani 1 1 d . . .
H11 H 0.3866 0.1302 0.6142 0.051 Uiso 1 1 calc R . .
C12 C 0.2614(7) 0.0994(6) 0.5083(6) 0.050(2) Uani 1 1 d . . .
H12 H 0.1970 0.0915 0.5336 0.060 Uiso 1 1 calc R . .
C13 C 0.2452(7) 0.0886(6) 0.4262(6) 0.051(2) Uani 1 1 d . . .
H13 H 0.1691 0.0759 0.3955 0.061 Uiso 1 1 calc R . .
C14 C 0.3376(7) 0.0956(6) 0.3846(5) 0.049(2) Uani 1 1 d . . .
H14 H 0.3255 0.0852 0.3271 0.058 Uiso 1 1 calc R . .
C15 C 0.4459(6) 0.1184(6) 0.4322(5) 0.038(2) Uani 1 1 d . . .
C16 C 0.5626(6) 0.1312(6) 0.4145(5) 0.0343(19) Uani 1 1 d . . .
C17 C 0.5174(7) 0.0113(6) 0.2267(5) 0.039(2) Uani 1 1 d . . .
C18 C 0.4439(6) 0.0089(6) 0.1450(4) 0.0364(19) Uani 1 1 d . . .
C19 C 0.3814(8) 0.0863(7) 0.1230(5) 0.062(3) Uani 1 1 d . . .
H19 H 0.3848 0.1482 0.1606 0.075 Uiso 1 1 calc R . .
C20 C 0.3130(8) 0.0759(8) 0.0465(6) 0.074(3) Uani 1 1 d . . .
H20 H 0.2671 0.1291 0.0333 0.089 Uiso 1 1 calc R . .
C21 C 0.3106(9) -0.0098(8) -0.0101(6) 0.072(3) Uani 1 1 d . . .
H21 H 0.2655 -0.0153 -0.0631 0.086 Uiso 1 1 calc R . .
C22 C 0.3749(8) -0.0888(7) 0.0108(5) 0.061(3) Uani 1 1 d . . .
H22 H 0.3747 -0.1485 -0.0281 0.073 Uiso 1 1 calc R . .
C23 C 0.4389(7) -0.0808(6) 0.0876(5) 0.048(2) Uani 1 1 d . . .
H23 H 0.4802 -0.1365 0.1022 0.057 Uiso 1 1 calc R . .
C24 C 0.7301(6) 0.1460(6) 0.3721(4) 0.0349(19) Uani 1 1 d . . .
C25 C 0.8013(7) 0.1361(6) 0.3111(5) 0.042(2) Uani 1 1 d . . .
C26 C 0.7920(7) 0.1917(6) 0.2459(5) 0.046(2) Uani 1 1 d . . .
H26 H 0.7388 0.2407 0.2412 0.055 Uiso 1 1 calc R . .
C27 C 0.8581(8) 0.1783(7) 0.1866(5) 0.053(2) Uani 1 1 d . . .
H27 H 0.8510 0.2194 0.1434 0.063 Uiso 1 1 calc R . .
C28 C 0.9343(7) 0.1050(7) 0.1907(5) 0.049(2) Uani 1 1 d . . .
C29 C 1.0054(9) 0.0838(8) 0.1254(6) 0.082(3) Uani 1 1 d . . .
H29A H 1.0029 0.1402 0.0912 0.124 Uiso 1 1 calc R . .
H29B H 0.9738 0.0154 0.0919 0.124 Uiso 1 1 calc R . .
H29C H 1.0850 0.0822 0.1513 0.124 Uiso 1 1 calc R . .
C30 C 0.9470(7) 0.0510(6) 0.2569(5) 0.051(2) Uani 1 1 d . . .
H30 H 1.0013 0.0031 0.2622 0.062 Uiso 1 1 calc R . .
C31 C 0.8817(7) 0.0657(6) 0.3157(5) 0.047(2) Uani 1 1 d . . .
H31 H 0.8919 0.0271 0.3603 0.056 Uiso 1 1 calc R . .
C32 C -0.0304(6) 0.2168(6) -0.1098(5) 0.038(2) Uani 1 1 d . . .
C33 C -0.0345(7) 0.2650(7) -0.0346(5) 0.056(3) Uani 1 1 d . . .
H33 H -0.1065 0.2667 -0.0189 0.067 Uiso 1 1 calc R . .
C34 C 0.0658(7) 0.3118(7) 0.0195(5) 0.057(3) Uani 1 1 d . . .
H34 H 0.0605 0.3466 0.0710 0.068 Uiso 1 1 calc R . .
C35 C 0.1729(6) 0.3092(6) 0.0006(4) 0.0360(19) Uani 1 1 d . . .
C36 C 0.1755(7) 0.2573(7) -0.0752(5) 0.055(2) Uani 1 1 d . . .
H36 H 0.2476 0.2539 -0.0903 0.066 Uiso 1 1 calc R . .
C37 C 0.0763(8) 0.2097(8) -0.1301(5) 0.066(3) Uani 1 1 d . . .
H37 H 0.0813 0.1727 -0.1809 0.080 Uiso 1 1 calc R . .
C38 C 0.2812(6) 0.3547(6) 0.0555(5) 0.0359(19) Uani 1 1 d . . .
C39 C 0.3933(6) 0.3615(6) 0.0358(5) 0.038(2) Uani 1 1 d . . .
C40 C 0.4611(7) 0.3411(6) -0.0279(5) 0.042(2) Uani 1 1 d . . .
C41 C 0.5843(7) 0.3823(6) 0.0114(5) 0.045(2) Uani 1 1 d . . .
C42 C 0.6804(8) 0.3829(6) -0.0220(6) 0.055(2) Uani 1 1 d . . .
H42 H 0.6767 0.3526 -0.0765 0.066 Uiso 1 1 calc R . .
C43 C 0.7836(8) 0.4303(7) 0.0284(8) 0.066(3) Uani 1 1 d . . .
H43 H 0.8510 0.4355 0.0062 0.079 Uiso 1 1 calc R . .
C44 C 0.7926(8) 0.4693(7) 0.1077(7) 0.068(3) Uani 1 1 d . . .
H44 H 0.8656 0.4980 0.1400 0.082 Uiso 1 1 calc R . .
C45 C 0.6946(8) 0.4676(7) 0.1422(6) 0.059(3) Uani 1 1 d . . .
H45 H 0.6994 0.4947 0.1975 0.071 Uiso 1 1 calc R . .
C46 C 0.5914(7) 0.4249(6) 0.0923(5) 0.045(2) Uani 1 1 d . . .
C47 C 0.4713(7) 0.4105(6) 0.1034(5) 0.044(2) Uani 1 1 d . . .
C48 C 0.5192(7) 0.4187(7) 0.2906(5) 0.046(2) Uani 1 1 d . . .
C49 C 0.5770(6) 0.4686(6) 0.3753(5) 0.038(2) Uani 1 1 d . . .
C50 C 0.6552(7) 0.4130(7) 0.4186(5) 0.050(2) Uani 1 1 d . . .
H50 H 0.6716 0.3480 0.3936 0.060 Uiso 1 1 calc R . .
C51 C 0.7077(7) 0.4518(7) 0.4967(6) 0.057(3) Uani 1 1 d . . .
H51 H 0.7581 0.4120 0.5262 0.068 Uiso 1 1 calc R . .
C52 C 0.6892(7) 0.5461(7) 0.5327(5) 0.054(2) Uani 1 1 d . . .
H52 H 0.7289 0.5734 0.5863 0.064 Uiso 1 1 calc R . .
C53 C 0.6121(7) 0.6031(6) 0.4913(5) 0.049(2) Uani 1 1 d . . .
H53 H 0.5968 0.6678 0.5176 0.059 Uiso 1 1 calc R . .
C54 C 0.5576(7) 0.5661(6) 0.4122(5) 0.043(2) Uani 1 1 d . . .
H54 H 0.5074 0.6066 0.3832 0.051 Uiso 1 1 calc R . .
C55 C 0.2971(6) 0.4028(6) 0.1364(5) 0.040(2) Uani 1 1 d . . .
C56 C 0.2194(6) 0.4215(6) 0.1924(5) 0.037(2) Uani 1 1 d . . .
C57 C 0.1752(8) 0.3393(6) 0.2287(5) 0.052(2) Uani 1 1 d . . .
H57 H 0.1976 0.2713 0.2188 0.062 Uiso 1 1 calc R . .
C58 C 0.0975(8) 0.3553(7) 0.2800(5) 0.056(2) Uani 1 1 d . . .
H58 H 0.0670 0.2982 0.3043 0.067 Uiso 1 1 calc R . .
C59 C 0.0652(7) 0.4553(7) 0.2952(5) 0.047(2) Uani 1 1 d . . .
C60 C -0.0203(8) 0.4713(8) 0.3507(6) 0.072(3) Uani 1 1 d . . .
H60A H -0.0465 0.5401 0.3464 0.108 Uiso 1 1 calc R . .
H60B H 0.0169 0.4694 0.4069 0.108 Uiso 1 1 calc R . .
H60C H -0.0861 0.4147 0.3344 0.108 Uiso 1 1 calc R . .
C61 C 0.1117(8) 0.5360(7) 0.2612(6) 0.060(3) Uani 1 1 d . . .
H61 H 0.0907 0.6044 0.2721 0.072 Uiso 1 1 calc R . .
C62 C 0.1900(8) 0.5210(7) 0.2102(5) 0.056(2) Uani 1 1 d . . .
H62 H 0.2228 0.5793 0.1880 0.067 Uiso 1 1 calc R . .
Br1 Br 1.22574(7) 0.28716(8) 0.68854(6) 0.0640(3) Uani 1 1 d . . .
Br2 Br -0.16733(8) 0.15971(9) -0.18397(6) 0.0651(3) Uani 1 1 d . . .
N1 N 0.6098(5) 0.1259(5) 0.3483(4) 0.0378(16) Uani 1 1 d . . .
N2 N 0.5477(5) 0.1116(5) 0.2693(4) 0.0427(17) Uani 1 1 d . . .
H2A H 0.5279 0.1666 0.2467 0.051 Uiso 1 1 calc R . .
N3 N 0.4158(5) 0.4379(5) 0.1633(4) 0.0404(17) Uani 1 1 d . . .
N4 N 0.4686(5) 0.4824(5) 0.2430(4) 0.0426(17) Uani 1 1 d . . .
H4A H 0.4679 0.5576 0.2509 0.051 Uiso 1 1 d R . .
O1 O 0.6334(4) 0.1848(4) 0.6254(3) 0.0482(15) Uani 1 1 d . . .
O2 O 0.5511(5) -0.0657(4) 0.2528(3) 0.0554(16) Uani 1 1 d . . .
O3 O 0.4279(5) 0.3001(4) -0.0996(4) 0.0493(15) Uani 1 1 d . . .
O4 O 0.5185(5) 0.3243(4) 0.2664(3) 0.0609(18) Uani 1 1 d . . .
O5 O 0.4584(5) 0.6983(4) 0.2457(3) 0.0526(15) Uani 1 1 d . . .
H5A H 0.5108 0.7399 0.2216 0.063 Uiso 1 1 d R . .
H5B H 0.4493 0.7394 0.2944 0.063 Uiso 1 1 d R . .

loop_
_atom_site_aniso_label
_atom_site_aniso_U_11
_atom_site_aniso_U_22
_atom_site_aniso_U_33
_atom_site_aniso_U_23
_atom_site_aniso_U_13
_atom_site_aniso_U_12
C1 0.026(4) 0.054(6) 0.041(5) 0.005(4) 0.009(4) 0.004(4)
C2 0.039(5) 0.060(6) 0.025(4) 0.004(4) -0.003(4) 0.009(4)
C3 0.037(5) 0.049(5) 0.047(6) 0.008(4) 0.009(4) 0.008(4)
C4 0.044(5) 0.034(5) 0.031(5) -0.002(4) 0.011(4) 0.015(4)
C5 0.046(5) 0.044(5) 0.040(5) 0.012(4) 0.021(4) 0.016(4)
C6 0.032(5) 0.049(5) 0.053(6) -0.002(4) 0.015(4) 0.010(4)
C7 0.043(5) 0.029(4) 0.034(5) 0.005(4) 0.012(4) 0.021(4)
C8 0.034(4) 0.027(4) 0.033(4) 0.002(3) 0.008(4) 0.016(3)
C9 0.039(5) 0.029(5) 0.048(6) 0.007(4) 0.001(4) 0.018(4)
C10 0.050(5) 0.019(4) 0.044(5) 0.002(4) 0.015(4) 0.020(4)
C11 0.044(5) 0.037(5) 0.047(5) 0.004(4) 0.005(4) 0.019(4)
C12 0.046(5) 0.041(5) 0.072(7) 0.011(5) 0.022(5) 0.026(4)
C13 0.033(5) 0.044(5) 0.073(7) 0.001(5) 0.002(5) 0.020(4)
C14 0.045(5) 0.042(5) 0.053(6) -0.001(4) -0.006(5) 0.015(4)
C15 0.037(5) 0.029(5) 0.045(5) -0.001(4) 0.000(4) 0.013(4)
C16 0.036(5) 0.028(4) 0.042(5) 0.005(4) 0.002(4) 0.023(4)
C17 0.042(5) 0.031(5) 0.045(5) 0.001(4) 0.006(4) 0.016(4)
C18 0.037(4) 0.038(5) 0.033(5) -0.001(4) 0.003(4) 0.012(4)
C19 0.082(7) 0.045(6) 0.053(6) -0.006(5) -0.007(5) 0.024(5)
C20 0.077(7) 0.059(7) 0.072(7) -0.003(6) -0.026(6) 0.028(6)
C21 0.092(8) 0.054(6) 0.052(6) 0.001(5) -0.032(6) 0.012(6)
C22 0.087(7) 0.049(6) 0.042(6) -0.007(5) -0.001(5) 0.026(5)
C23 0.062(6) 0.031(5) 0.051(6) -0.003(4) 0.003(5) 0.026(4)
C24 0.034(4) 0.037(5) 0.035(5) -0.005(4) 0.007(4) 0.017(4)
C25 0.045(5) 0.042(5) 0.033(5) -0.004(4) -0.003(4) 0.018(4)
C26 0.043(5) 0.042(5) 0.052(6) -0.003(5) 0.009(4) 0.013(4)
C27 0.068(6) 0.045(6) 0.049(6) 0.016(5) 0.015(5) 0.010(5)
C28 0.054(6) 0.044(5) 0.052(6) 0.001(5) 0.021(5) 0.009(5)
C29 0.088(8) 0.082(8) 0.086(8) -0.003(6) 0.050(7) 0.011(6)
C30 0.061(6) 0.041(5) 0.061(6) 0.005(5) 0.024(5) 0.026(5)
C31 0.059(6) 0.045(5) 0.040(5) 0.009(4) 0.012(4) 0.015(5)
C32 0.031(4) 0.045(5) 0.040(5) 0.004(4) 0.002(4) 0.017(4)
C33 0.034(5) 0.073(7) 0.064(6) -0.004(5) 0.021(5) 0.013(5)
C34 0.035(5) 0.081(7) 0.050(6) -0.014(5) 0.007(4) 0.017(5)
C35 0.034(4) 0.040(5) 0.035(5) -0.004(4) 0.008(4) 0.017(4)
C36 0.039(5) 0.082(7) 0.043(5) -0.005(5) 0.008(4) 0.017(5)
C37 0.048(6) 0.105(8) 0.038(5) -0.010(5) 0.004(5) 0.004(6)
C38 0.034(4) 0.038(5) 0.039(5) 0.001(4) 0.009(4) 0.018(4)
C39 0.038(5) 0.031(5) 0.044(5) -0.008(4) 0.006(4) 0.016(4)
C40 0.044(5) 0.027(5) 0.056(6) 0.001(4) 0.013(4) 0.016(4)
C41 0.041(5) 0.035(5) 0.063(6) 0.007(5) 0.013(4) 0.019(4)
C42 0.058(6) 0.035(5) 0.080(7) 0.007(5) 0.028(6) 0.018(5)
C43 0.037(6) 0.046(6) 0.124(10) 0.013(6) 0.032(6) 0.019(5)
C44 0.043(6) 0.047(6) 0.112(9) 0.015(6) 0.002(6) 0.016(5)
C45 0.049(6) 0.051(6) 0.074(7) -0.001(5) 0.007(5) 0.012(5)
C46 0.040(5) 0.035(5) 0.061(6) 0.002(4) 0.004(4) 0.020(4)
C47 0.044(5) 0.032(5) 0.054(6) -0.001(4) 0.007(5) 0.012(4)
C48 0.044(5) 0.039(6) 0.056(6) 0.010(5) 0.008(4) 0.013(4)
C49 0.036(5) 0.037(5) 0.037(5) -0.004(4) 0.010(4) 0.001(4)
C50 0.055(6) 0.042(5) 0.057(6) 0.006(5) 0.009(5) 0.023(5)
C51 0.048(5) 0.063(7) 0.057(6) 0.001(5) -0.004(5) 0.026(5)
C52 0.053(6) 0.055(6) 0.049(6) 0.007(5) 0.004(5) 0.001(5)
C53 0.070(6) 0.023(5) 0.052(6) -0.007(4) 0.011(5) 0.010(4)
C54 0.054(5) 0.029(5) 0.049(6) 0.006(4) 0.014(4) 0.020(4)
C55 0.032(5) 0.037(5) 0.050(5) 0.002(4) 0.001(4) 0.012(4)
C56 0.039(5) 0.030(5) 0.042(5) -0.001(4) 0.008(4) 0.009(4)
C57 0.070(6) 0.026(5) 0.064(6) -0.003(5) 0.022(5) 0.021(5)
C58 0.060(6) 0.050(6) 0.062(6) 0.008(5) 0.022(5) 0.008(5)
C59 0.052(5) 0.044(6) 0.049(5) -0.004(5) 0.019(4) 0.019(5)
C60 0.073(7) 0.071(7) 0.084(8) 0.007(6) 0.041(6) 0.028(6)
C61 0.068(6) 0.044(6) 0.081(7) 0.006(5) 0.038(6) 0.026(5)
C62 0.069(6) 0.040(5) 0.069(6) 0.009(5) 0.029(5) 0.024(5)
Br1 0.0376(5) 0.0830(8) 0.0621(7) -0.0087(5) 0.0004(5) 0.0047(5)
Br2 0.0398(5) 0.0873(8) 0.0602(7) -0.0043(6) 0.0020(5) 0.0045(5)
N1 0.035(4) 0.045(4) 0.033(4) 0.004(3) 0.000(3) 0.017(3)
N2 0.054(4) 0.037(4) 0.036(4) 0.006(3) -0.005(3) 0.022(3)
N3 0.036(4) 0.044(4) 0.038(4) -0.008(3) 0.002(3) 0.016(3)
N4 0.049(4) 0.032(4) 0.045(4) 0.001(3) -0.002(3) 0.019(3)
O1 0.039(3) 0.061(4) 0.045(4) -0.002(3) 0.007(3) 0.017(3)
O2 0.075(4) 0.039(4) 0.048(4) 0.001(3) -0.005(3) 0.020(3)
O3 0.049(4) 0.046(4) 0.054(4) -0.003(3) 0.014(3) 0.018(3)
O4 0.089(5) 0.030(3) 0.059(4) -0.004(3) -0.001(3) 0.028(3)
O5 0.060(4) 0.040(3) 0.058(4) 0.005(3) 0.015(3) 0.006(3)

loop_
_atom_type_symbol
_atom_type_description
_atom_type_scat_dispersion_real
_atom_type_scat_dispersion_imag
_atom_type_scat_source
C C 0.0033 0.0016 'International Tables Vol C Tables 4.2.6.8 and 6.1.1.4'
H H 0.0000 0.0000 'International Tables Vol C Tables 4.2.6.8 and 6.1.1.4'
Br Br -0.2901 2.4595 'International Tables Vol C Tables 4.2.6.8 and 6.1.1.4'
N N 0.0061 0.0033 'International Tables Vol C Tables 4.2.6.8 and 6.1.1.4'
O O 0.0106 0.0060 'International Tables Vol C Tables 4.2.6.8 and 6.1.1.4'

loop_
_geom_angle_atom_site_label_1
_geom_angle_atom_site_label_2
_geom_angle_atom_site_label_3
_geom_angle
_geom_angle_site_symmetry_1
_geom_angle_site_symmetry_3
_geom_angle_publ_flag
C6 C1 C2 120.4(7) . . ?
C6 C1 Br1 121.1(6) . . ?
C2 C1 Br1 118.5(6) . . ?
C1 C2 C3 119.6(7) . . ?
C1 C2 H2 120.2 . . ?
C3 C2 H2 120.2 . . ?
C4 C3 C2 122.0(8) . . ?
C4 C3 H3 119.0 . . ?
C2 C3 H3 119.0 . . ?
C3 C4 C5 117.2(7) . . ?
C3 C4 C7 120.8(7) . . ?
C5 C4 C7 121.9(7) . . ?
C6 C5 C4 121.2(8) . . ?
C6 C5 H5 119.4 . . ?
C4 C5 H5 119.4 . . ?
C1 C6 C5 119.6(8) . . ?
C1 C6 H6 120.2 . . ?
C5 C6 H6 120.2 . . ?
C24 C7 C8 106.8(6) . . ?
C24 C7 C4 128.4(7) . . ?
C8 C7 C4 124.8(7) . . ?
C16 C8 C7 107.3(6) . . ?
C16 C8 C9 107.1(6) . . ?
C7 C8 C9 145.6(7) . . ?
O1 C9 C8 130.0(7) . . ?
O1 C9 C10 124.9(7) . . ?
C8 C9 C10 105.0(6) . . ?
C11 C10 C15 121.7(7) . . ?
C11 C10 C9 128.5(7) . . ?
C15 C10 C9 109.7(7) . . ?
C10 C11 C12 117.1(8) . . ?
C10 C11 H11 121.4 . . ?
C12 C11 H11 121.4 . . ?
C13 C12 C11 120.6(8) . . ?
C13 C12 H12 119.7 . . ?
C11 C12 H12 119.7 . . ?
C12 C13 C14 122.5(8) . . ?
C12 C13 H13 118.8 . . ?
C14 C13 H13 118.8 . . ?
C15 C14 C13 116.3(8) . . ?
C15 C14 H14 121.9 . . ?
C13 C14 H14 121.9 . . ?
C14 C15 C10 121.8(8) . . ?
C14 C15 C16 133.8(8) . . ?
C10 C15 C16 104.4(6) . . ?
N1 C16 C8 109.3(6) . . ?
N1 C16 C15 137.1(7) . . ?
C8 C16 C15 113.6(7) . . ?
O2 C17 N2 122.4(7) . . ?
O2 C17 C18 124.6(7) . . ?
N2 C17 C18 113.0(7) . . ?
C19 C18 C23 118.3(7) . . ?
C19 C18 C17 124.8(7) . . ?
C23 C18 C17 116.8(7) . . ?
C18 C19 C20 120.8(8) . . ?
C18 C19 H19 119.6 . . ?
C20 C19 H19 119.6 . . ?
C21 C20 C19 120.9(9) . . ?
C21 C20 H20 119.5 . . ?
C19 C20 H20 119.5 . . ?
C20 C21 C22 119.0(8) . . ?
C20 C21 H21 120.5 . . ?
C22 C21 H21 120.5 . . ?
C23 C22 C21 120.1(8) . . ?
C23 C22 H22 119.9 . . ?
C21 C22 H22 119.9 . . ?
C22 C23 C18 120.7(7) . . ?
C22 C23 H23 119.7 . . ?
C18 C23 H23 119.7 . . ?
C7 C24 N1 107.1(6) . . ?
C7 C24 C25 132.8(7) . . ?
N1 C24 C25 119.9(6) . . ?
C26 C25 C31 116.6(8) . . ?
C26 C25 C24 123.2(7) . . ?
C31 C25 C24 120.3(8) . . ?
C25 C26 C27 122.3(8) . . ?
C25 C26 H26 118.9 . . ?
C27 C26 H26 118.9 . . ?
C28 C27 C26 120.2(8) . . ?
C28 C27 H27 119.9 . . ?
C26 C27 H27 119.9 . . ?
C30 C28 C27 118.2(8) . . ?
C30 C28 C29 119.5(8) . . ?
C27 C28 C29 122.3(9) . . ?
C28 C29 H29A 109.5 . . ?
C28 C29 H29B 109.5 . . ?
H29A C29 H29B 109.5 . . ?
C28 C29 H29C 109.5 . . ?
H29A C29 H29C 109.5 . . ?
H29B C29 H29C 109.5 . . ?
C28 C30 C31 121.1(8) . . ?
C28 C30 H30 119.5 . . ?
C31 C30 H30 119.5 . . ?
C30 C31 C25 121.7(8) . . ?
C30 C31 H31 119.2 . . ?
C25 C31 H31 119.2 . . ?
C33 C32 C37 118.8(7) . . ?
C33 C32 Br2 120.0(6) . . ?
C37 C32 Br2 121.2(6) . . ?
C32 C33 C34 120.5(7) . . ?
C32 C33 H33 119.7 . . ?
C34 C33 H33 119.7 . . ?
C35 C34 C33 122.2(8) . . ?
C35 C34 H34 118.9 . . ?
C33 C34 H34 118.9 . . ?
C36 C35 C34 116.4(7) . . ?
C36 C35 C38 119.0(7) . . ?
C34 C35 C38 124.6(7) . . ?
C35 C36 C37 122.4(8) . . ?
C35 C36 H36 118.8 . . ?
C37 C36 H36 118.8 . . ?
C36 C37 C32 119.5(8) . . ?
C36 C37 H37 120.2 . . ?
C32 C37 H37 120.2 . . ?
C55 C38 C39 106.2(6) . . ?
C55 C38 C35 127.6(7) . . ?
C39 C38 C35 126.1(7) . . ?
C47 C39 C38 108.0(7) . . ?
C47 C39 C40 105.5(7) . . ?
C38 C39 C40 146.5(7) . . ?
O3 C40 C39 129.3(7) . . ?
O3 C40 C41 124.8(7) . . ?
C39 C40 C41 106.0(7) . . ?
C42 C41 C46 121.2(8) . . ?
C42 C41 C40 128.9(8) . . ?
C46 C41 C40 109.9(7) . . ?
C41 C42 C43 116.3(9) . . ?
C41 C42 H42 121.8 . . ?
C43 C42 H42 121.8 . . ?
C44 C43 C42 123.2(9) . . ?
C44 C43 H43 118.4 . . ?
C42 C43 H43 118.4 . . ?
C43 C44 C45 120.4(9) . . ?
C43 C44 H44 119.8 . . ?
C45 C44 H44 119.8 . . ?
C46 C45 C44 117.0(9) . . ?
C46 C45 H45 121.5 . . ?
C44 C45 H45 121.5 . . ?
C45 C46 C41 121.7(8) . . ?
C45 C46 C47 134.1(8) . . ?
C41 C46 C47 104.1(7) . . ?
N3 C47 C39 109.4(7) . . ?
N3 C47 C46 136.0(8) . . ?
C39 C47 C46 114.5(7) . . ?
O4 C48 N4 121.8(8) . . ?
O4 C48 C49 121.8(8) . . ?
N4 C48 C49 116.5(7) . . ?
C54 C49 C50 119.0(7) . . ?
C54 C49 C48 123.9(8) . . ?
C50 C49 C48 117.2(7) . . ?
C51 C50 C49 120.3(8) . . ?
C51 C50 H50 119.9 . . ?
C49 C50 H50 119.9 . . ?
C52 C51 C50 121.0(9) . . ?
C52 C51 H51 119.5 . . ?
C50 C51 H51 119.5 . . ?
C51 C52 C53 120.0(8) . . ?
C51 C52 H52 120.0 . . ?
C53 C52 H52 120.0 . . ?
C54 C53 C52 120.4(8) . . ?
C54 C53 H53 119.8 . . ?
C52 C53 H53 119.8 . . ?
C53 C54 C49 119.2(8) . . ?
C53 C54 H54 120.4 . . ?
C49 C54 H54 120.4 . . ?
C38 C55 N3 107.0(6) . . ?
C38 C55 C56 133.9(7) . . ?
N3 C55 C56 119.1(7) . . ?
C62 C56 C57 119.0(7) . . ?
C62 C56 C55 120.9(8) . . ?
C57 C56 C55 120.0(7) . . ?
C56 C57 C58 120.6(7) . . ?
C56 C57 H57 119.7 . . ?
C58 C57 H57 119.7 . . ?
C59 C58 C57 119.9(8) . . ?
C59 C58 H58 120.1 . . ?
C57 C58 H58 120.1 . . ?
C61 C59 C58 119.0(8) . . ?
C61 C59 C60 121.8(8) . . ?
C58 C59 C60 119.3(8) . . ?
C59 C60 H60A 109.5 . . ?
C59 C60 H60B 109.5 . . ?
H60A C60 H60B 109.5 . . ?
C59 C60 H60C 109.5 . . ?
H60A C60 H60C 109.5 . . ?
H60B C60 H60C 109.5 . . ?
C59 C61 C62 121.7(8) . . ?
C59 C61 H61 119.2 . . ?
C62 C61 H61 119.2 . . ?
C56 C62 C61 119.8(8) . . ?
C56 C62 H62 120.1 . . ?
C61 C62 H62 120.1 . . ?
C16 N1 N2 124.3(6) . . ?
C16 N1 C24 109.5(6) . . ?
N2 N1 C24 126.0(6) . . ?
C17 N2 N1 119.7(6) . . ?
C17 N2 H2A 120.2 . . ?
N1 N2 H2A 120.2 . . ?
C47 N3 N4 125.3(6) . . ?
C47 N3 C55 109.4(6) . . ?
N4 N3 C55 125.0(6) . . ?
C48 N4 N3 117.4(6) . . ?
C48 N4 H4A 131.6 . . ?
N3 N4 H4A 110.7 . . ?
H5A O5 H5B 108.3 . . ?

loop_
_geom_bond_atom_site_label_1
_geom_bond_atom_site_label_2
_geom_bond_distance
_geom_bond_site_symmetry_2
_geom_bond_publ_flag
C1 C6 1.366(11) . ?
C1 C2 1.375(10) . ?
C1 Br1 1.900(7) . ?
C2 C3 1.389(10) . ?
C2 H2 0.9500 . ?
C3 C4 1.368(10) . ?
C3 H3 0.9500 . ?
C4 C5 1.410(10) . ?
C4 C7 1.485(10) . ?
C5 C6 1.390(10) . ?
C5 H5 0.9500 . ?
C6 H6 0.9500 . ?
C7 C24 1.380(10) . ?
C7 C8 1.442(10) . ?
C8 C16 1.368(10) . ?
C8 C9 1.468(10) . ?
C9 O1 1.235(9) . ?
C9 C10 1.525(10) . ?
C10 C11 1.370(10) . ?
C10 C15 1.398(10) . ?
C11 C12 1.425(11) . ?
C11 H11 0.9500 . ?
C12 C13 1.357(11) . ?
C12 H12 0.9500 . ?
C13 C14 1.417(11) . ?
C13 H13 0.9500 . ?
C14 C15 1.376(10) . ?
C14 H14 0.9500 . ?
C15 C16 1.478(10) . ?
C16 N1 1.343(9) . ?
C17 O2 1.214(8) . ?
C17 N2 1.373(9) . ?
C17 C18 1.495(10) . ?
C18 C19 1.363(11) . ?
C18 C23 1.406(10) . ?
C19 C20 1.385(12) . ?
C19 H19 0.9500 . ?
C20 C21 1.367(12) . ?
C20 H20 0.9500 . ?
C21 C22 1.389(12) . ?
C21 H21 0.9500 . ?
C22 C23 1.371(11) . ?
C22 H22 0.9500 . ?
C23 H23 0.9500 . ?
C24 N1 1.409(9) . ?
C24 C25 1.459(10) . ?
C25 C26 1.381(11) . ?
C25 C31 1.399(10) . ?
C26 C27 1.397(11) . ?
C26 H26 0.9500 . ?
C27 C28 1.389(11) . ?
C27 H27 0.9500 . ?
C28 C30 1.382(11) . ?
C28 C29 1.536(11) . ?
C29 H29A 0.9800 . ?
C29 H29B 0.9800 . ?
C29 H29C 0.9800 . ?
C30 C31 1.384(11) . ?
C30 H30 0.9500 . ?
C31 H31 0.9500 . ?
C32 C33 1.362(10) . ?
C32 C37 1.394(11) . ?
C32 Br2 1.885(7) . ?
C33 C34 1.394(11) . ?
C33 H33 0.9500 . ?
C34 C35 1.381(10) . ?
C34 H34 0.9500 . ?
C35 C36 1.384(10) . ?
C35 C38 1.464(10) . ?
C36 C37 1.393(11) . ?
C36 H36 0.9500 . ?
C37 H37 0.9500 . ?
C38 C55 1.405(10) . ?
C38 C39 1.438(10) . ?
C39 C47 1.371(10) . ?
C39 C40 1.484(11) . ?
C40 O3 1.239(9) . ?
C40 C41 1.509(11) . ?
C41 C42 1.373(11) . ?
C41 C46 1.398(11) . ?
C42 C43 1.394(12) . ?
C42 H42 0.9500 . ?
C43 C44 1.358(13) . ?
C43 H43 0.9500 . ?
C44 C45 1.403(12) . ?
C44 H44 0.9500 . ?
C45 C46 1.376(11) . ?
C45 H45 0.9500 . ?
C46 C47 1.477(11) . ?
C47 N3 1.348(9) . ?
C48 O4 1.232(9) . ?
C48 N4 1.337(10) . ?
C48 C49 1.505(11) . ?
C49 C54 1.398(10) . ?
C49 C50 1.402(10) . ?
C50 C51 1.364(11) . ?
C50 H50 0.9500 . ?
C51 C52 1.353(11) . ?
C51 H51 0.9500 . ?
C52 C53 1.391(11) . ?
C52 H52 0.9500 . ?
C53 C54 1.381(11) . ?
C53 H53 0.9500 . ?
C54 H54 0.9500 . ?
C55 N3 1.413(9) . ?
C55 C56 1.466(10) . ?
C56 C62 1.381(10) . ?
C56 C57 1.382(11) . ?
C57 C58 1.401(11) . ?
C57 H57 0.9500 . ?
C58 C59 1.396(11) . ?
C58 H58 0.9500 . ?
C59 C61 1.354(11) . ?
C59 C60 1.527(11) . ?
C60 H60A 0.9800 . ?
C60 H60B 0.9800 . ?
C60 H60C 0.9800 . ?
C61 C62 1.402(11) . ?
C61 H61 0.9500 . ?
C62 H62 0.9500 . ?
N1 N2 1.389(8) . ?
N2 H2A 0.8800 . ?
N3 N4 1.404(8) . ?
N4 H4A 0.9608 . ?
O5 H5A 0.9547 . ?
O5 H5B 0.9555 . ?
